data_7700350
loop_
_publ_author_name
'Giansiracusa, Marcus J.'
'Al-Badran, Susan'
'Kostopoulos, Andreas K.'
'Whitehead, George F. S.'
'Collison, David'
'Tuna, Floriana'
'Winpenny, Richard E. P.'
'Chilton, Nicholas F.'

_publ_section_title
;
 A large barrier single-molecule magnet without magnetic memory.
;
_journal_issue 29
_journal_name_full 'Dalton transactions (Cambridge, England : 2003)'
_journal_page_first 10795
_journal_page_last 10798
_journal_paper_doi 10.1039/c9dt01791g
_journal_volume 48
_journal_year 2019
_chemical_formula_moiety 'C22 H24 Cl3 Dy N2 O3'
_chemical_formula_sum 'C22 H24 Cl3 Dy N2 O3'
_chemical_formula_weight 633.28
_space_group_crystal_system triclinic
_space_group_IT_number 2
_space_group_name_Hall '-P 1'
_space_group_name_H-M_alt 'P -1'
_symmetry_space_group_name_Hall '-P 1'
_symmetry_space_group_name_H-M 'P -1'
_atom_sites_solution_hydrogens mixed
_atom_sites_solution_primary dual
_audit_creation_date 2018-08-28
_audit_creation_method
;
Olex2 1.2
(compiled 2018.05.29 svn.r3508 for OlexSys, GUI svn.r5506)
;
_audit_update_record
;
2018-08-28 deposited with the CCDC.    2019-06-24 downloaded from the CCDC.
;
_cell_angle_alpha 110.136(10)
_cell_angle_beta 106.175(9)
_cell_angle_gamma 92.705(8)
_cell_formula_units_Z 1
_cell_length_a 7.1829(6)
_cell_length_b 9.3204(10)
_cell_length_c 10.2330(13)
_cell_measurement_reflns_used 1593
_cell_measurement_temperature 100.0(2)
_cell_measurement_theta_max 25.4160
_cell_measurement_theta_min 3.7000
_cell_volume 609.91(13)
_computing_cell_refinement 'CrysAlisPro 1.171.39.45i (Rigaku OD, 2018)'
_computing_data_collection 'CrysAlisPro 1.171.39.45i (Rigaku OD, 2018)'
_computing_data_reduction 'CrysAlisPro 1.171.39.45i (Rigaku OD, 2018)'
_computing_molecular_graphics 'Olex2 (Dolomanov et al., 2009)'
_computing_publication_material 'Olex2 (Dolomanov et al., 2009)'
_computing_structure_refinement 'ShelXL (Sheldrick, 2015)'
_computing_structure_solution 'ShelXT (Sheldrick, 2015)'
_diffrn_ambient_temperature 100.0(2)
_diffrn_detector 'CCD plate'
_diffrn_detector_area_resol_mean 10.3271
_diffrn_detector_type Atlas
_diffrn_measured_fraction_theta_full 0.998
_diffrn_measured_fraction_theta_max 0.994
_diffrn_measurement_details
;
List of Runs (angles in degrees, time in seconds):

  # Type    Start    End  Width  t~exp~   \w     \q     \k     \f   Frames
#--------------------------------------------------------------------------
  1  \w    -11.00  76.00   1.00   22.43    --   11.22  77.00-180.00   87
  2  \w    -35.00  60.00   1.00   22.43    --  -11.85  57.00  60.00   95
  3  \w    -78.00  13.00   1.00   22.43    --  -11.85 -57.00 -90.00   91
;
_diffrn_measurement_device 'four-circle diffractometer'
_diffrn_measurement_device_type 'Xcalibur, Atlas'
_diffrn_measurement_method '\w scans'
_diffrn_orient_matrix_type 'CrysAlisPro convention (1999,Acta A55,543-557)'
_diffrn_orient_matrix_UB_11 0.0155165000
_diffrn_orient_matrix_UB_12 -0.0760986000
_diffrn_orient_matrix_UB_13 -0.0364578000
_diffrn_orient_matrix_UB_21 0.0078088000
_diffrn_orient_matrix_UB_22 -0.0165631000
_diffrn_orient_matrix_UB_23 0.0638060000
_diffrn_orient_matrix_UB_31 -0.1026789000
_diffrn_orient_matrix_UB_32 -0.0259733000
_diffrn_orient_matrix_UB_33 -0.0254526000
_diffrn_radiation_monochromator graphite
_diffrn_radiation_probe x-ray
_diffrn_radiation_type MoK\a
_diffrn_radiation_wavelength 0.71073
_diffrn_reflns_av_R_equivalents 0.0481
_diffrn_reflns_av_unetI/netI 0.1178
_diffrn_reflns_Laue_measured_fraction_full 0.998
_diffrn_reflns_Laue_measured_fraction_max 0.994
_diffrn_reflns_limit_h_max 8
_diffrn_reflns_limit_h_min -8
_diffrn_reflns_limit_k_max 9
_diffrn_reflns_limit_k_min -11
_diffrn_reflns_limit_l_max 12
_diffrn_reflns_limit_l_min -12
_diffrn_reflns_number 4347
_diffrn_reflns_point_group_measured_fraction_full 0.998
_diffrn_reflns_point_group_measured_fraction_max 0.994
_diffrn_reflns_theta_full 25.242
_diffrn_reflns_theta_max 26.363
_diffrn_reflns_theta_min 3.503
_diffrn_source 'fine-focus sealed X-ray tube'
_diffrn_source_type 'Enhance (Mo) X-ray Source'
_exptl_absorpt_coefficient_mu 3.417
_exptl_absorpt_correction_T_max 1.00000
_exptl_absorpt_correction_T_min 0.93247
_exptl_absorpt_correction_type multi-scan
_exptl_absorpt_process_details
;
CrysAlisPro 1.171.39.45i (Rigaku Oxford Diffraction, 2018)
Empirical absorption correction using spherical harmonics,
 implemented in SCALE3 ABSPACK scaling algorithm.
;
_exptl_crystal_colour 'clear orange'
_exptl_crystal_colour_lustre clear
_exptl_crystal_colour_primary orange
_exptl_crystal_density_diffrn 1.724
_exptl_crystal_description plate
_exptl_crystal_F_000 311
_exptl_crystal_size_max 0.131
_exptl_crystal_size_mid 0.079
_exptl_crystal_size_min 0.02
_refine_diff_density_max 0.704
_refine_diff_density_min -0.858
_refine_diff_density_rms 0.141
_refine_ls_extinction_method none
_refine_ls_goodness_of_fit_ref 0.992
_refine_ls_hydrogen_treatment constr
_refine_ls_matrix_type full
_refine_ls_number_parameters 153
_refine_ls_number_reflns 2475
_refine_ls_number_restraints 0
_refine_ls_restrained_S_all 0.992
_refine_ls_R_factor_all 0.0876
_refine_ls_R_factor_gt 0.0504
_refine_ls_shift/su_max 0.000
_refine_ls_shift/su_mean 0.000
_refine_ls_structure_factor_coef Fsqd
_refine_ls_weighting_details 'w=1/[\s^2^(Fo^2^)+(0.0266P)^2^] where P=(Fo^2^+2Fc^2^)/3'
_refine_ls_weighting_scheme calc
_refine_ls_wR_factor_gt 0.0866
_refine_ls_wR_factor_ref 0.0970
_reflns_Friedel_coverage 0.000
_reflns_number_gt 1774
_reflns_number_total 2475
_reflns_threshold_expression 'I > 2\s(I)'
_cod_data_source_file c9dt01791g2.cif
_cod_data_source_block orgp353sf1
_cod_depositor_comments 'Adding full bibliography for 7700350.cif.'
_cod_original_cell_volume 609.91(12)
_cod_database_code 7700350
_shelx_shelxl_version_number 2018/1
_shelx_space_group_comment
;
The symmetry employed for this shelxl refinement is uniquely defined
by the following loop, which should always be used as a source of
symmetry information in preference to the above space-group names.
They are only intended as comments.
;
_shelx_estimated_absorpt_t_max 0.935
_shelx_estimated_absorpt_t_min 0.663
_reflns_odcompleteness_completeness 99.36
_reflns_odcompleteness_iscentric 1
_reflns_odcompleteness_theta 26.32
_olex2_refinement_description
;
1. Fixed Uiso
 At 1.2 times of:
  All C(H) groups, All N(H) groups
 At 1.5 times of:
  All C(H,H,H) groups, All O(H,H) groups
2. Others
 Fixed Sof: Cl2(0.5) O2(0.5) H2A(0.5) H2B(0.5)
3.a Riding coordinates:
 O2(H2A,H2B)
3.b Aromatic/amide H refined with riding coordinates:
 N1(H1), C4(H4), C9(H9), C10(H10), C11(H11)
3.c Idealised Me refined as rotating group:
 C3(H3A,H3B,H3C), C6(H6A,H6B,H6C)
;
_olex2_date_sample_data_collection 2016-12-09
_olex2_submission_special_instructions 'No special instructions were received'
_oxdiff_exptl_absorpt_empirical_details
;
Empirical correction (ABSPACK) includes:
- Absorption correction using spherical harmonics
- Frame scaling
;
_oxdiff_exptl_absorpt_empirical_full_max 1.270
_oxdiff_exptl_absorpt_empirical_full_min 0.918

loop_
_space_group_symop_operation_xyz
'x, y, z'
'-x, -y, -z'

loop_
_atom_site_label
_atom_site_type_symbol
_atom_site_fract_x
_atom_site_fract_y
_atom_site_fract_z
_atom_site_U_iso_or_equiv
_atom_site_adp_type
_atom_site_occupancy
_atom_site_site_symmetry_order
_atom_site_calc_flag
_atom_site_refinement_flags_posn
_atom_site_refinement_flags_adp
_atom_site_refinement_flags_occupancy
_atom_site_disorder_assembly
_atom_site_disorder_group
Dy1 Dy 0.500000 0.000000 0.000000 0.0460(2) Uani 1 2 d S T P . .
Cl1 Cl 0.4958(3) -0.0776(2) 0.22844(19) 0.0494(5) Uani 1 1 d . . . . .
Cl2 Cl 0.8568(11) -0.1352(7) 0.0191(9) 0.058(2) Uani 0.5 1 d . . . A -1
O1 O 0.6471(6) 0.2235(5) 0.1606(4) 0.0371(12) Uani 1 1 d . . . . .
N1 N 0.6580(7) 0.2736(7) 0.4382(5) 0.0346(14) Uani 1 1 d . . . . .
H1 H 0.623060 0.181400 0.367600 0.041 Uiso 1 1 calc R . . . .
C1 C 0.7040(8) 0.3681(8) 0.2586(6) 0.0266(15) Uani 1 1 d . . . . .
C7 C 0.7098(8) 0.3949(8) 0.4039(6) 0.0270(15) Uani 1 1 d . . . . .
C2 C 0.7595(9) 0.4914(8) 0.2285(7) 0.0308(16) Uani 1 1 d . . . . .
C4 C 0.8136(9) 0.6399(8) 0.3385(7) 0.0360(17) Uani 1 1 d . . . . .
H4 H 0.847833 0.723863 0.312703 0.043 Uiso 1 1 calc R . . . .
C3 C 0.7626(10) 0.4673(8) 0.0760(7) 0.0458(19) Uani 1 1 d . . . . .
H3A H 0.876786 0.419236 0.059771 0.069 Uiso 1 1 calc GR . . . .
H3B H 0.770798 0.567351 0.064580 0.069 Uiso 1 1 calc GR . . . .
H3C H 0.642214 0.399573 0.004311 0.069 Uiso 1 1 calc GR . . . .
C8 C 0.7667(8) 0.5424(8) 0.5162(7) 0.0300(16) Uani 1 1 d . . . . .
C5 C 0.8203(9) 0.6715(8) 0.4820(7) 0.0363(18) Uani 1 1 d . . . . .
C9 C 0.7657(9) 0.5553(9) 0.6560(7) 0.0408(19) Uani 1 1 d . . . . .
H9 H 0.805478 0.653670 0.733921 0.049 Uiso 1 1 calc R . . . .
C10 C 0.7090(10) 0.4299(10) 0.6829(8) 0.051(2) Uani 1 1 d . . . . .
H10 H 0.705140 0.441362 0.777990 0.062 Uiso 1 1 calc R . . . .
C11 C 0.6563(10) 0.2839(9) 0.5699(7) 0.0436(19) Uani 1 1 d . . . . .
H11 H 0.620144 0.194492 0.587421 0.052 Uiso 1 1 calc R . . . .
C6 C 0.8813(10) 0.8344(8) 0.5947(8) 0.053(2) Uani 1 1 d . . . . .
H6A H 1.000557 0.839223 0.672462 0.079 Uiso 1 1 calc GR . . . .
H6B H 0.775783 0.864355 0.637086 0.079 Uiso 1 1 calc GR . . . .
H6C H 0.907322 0.905441 0.547829 0.079 Uiso 1 1 calc GR . . . .
O2 O 0.194(2) 0.0694(15) -0.0017(17) 0.042(4) Uani 0.5 1 d . . . A -1
H2A H 0.148038 0.085647 -0.082574 0.063 Uiso 0.5 1 d R . . A -1
H2B H 0.094238 0.015457 0.001376 0.063 Uiso 0.5 1 d R . . A -1

loop_
_atom_site_aniso_label
_atom_site_aniso_U_11
_atom_site_aniso_U_22
_atom_site_aniso_U_33
_atom_site_aniso_U_23
_atom_site_aniso_U_13
_atom_site_aniso_U_12
Dy1 0.0618(4) 0.0415(4) 0.0244(3) 0.0002(2) 0.0178(2) -0.0208(3)
Cl1 0.0770(13) 0.0378(12) 0.0350(10) 0.0145(9) 0.0208(9) -0.0033(10)
Cl2 0.052(4) 0.036(4) 0.073(4) -0.007(3) 0.039(3) -0.001(3)
O1 0.046(3) 0.030(3) 0.025(3) 0.001(2) 0.012(2) -0.012(2)
N1 0.038(3) 0.037(4) 0.022(3) 0.005(3) 0.010(3) -0.004(3)
C1 0.029(3) 0.028(4) 0.019(3) 0.005(3) 0.008(3) -0.002(3)
C7 0.025(3) 0.030(4) 0.020(3) 0.005(3) 0.005(3) -0.004(3)
C2 0.035(4) 0.031(4) 0.025(4) 0.008(3) 0.011(3) -0.001(3)
C4 0.040(4) 0.027(4) 0.041(4) 0.013(3) 0.013(3) -0.001(3)
C3 0.064(5) 0.038(5) 0.036(4) 0.014(4) 0.020(4) -0.009(4)
C8 0.024(3) 0.040(5) 0.024(4) 0.008(3) 0.010(3) 0.005(3)
C5 0.033(4) 0.037(5) 0.027(4) -0.001(3) 0.007(3) 0.006(3)
C9 0.036(4) 0.049(5) 0.022(4) 0.000(4) 0.005(3) -0.001(4)
C10 0.045(4) 0.082(7) 0.025(4) 0.019(4) 0.011(3) -0.001(5)
C11 0.046(4) 0.055(5) 0.032(4) 0.020(4) 0.012(3) -0.004(4)
C6 0.055(5) 0.038(5) 0.047(5) -0.005(4) 0.016(4) 0.001(4)
O2 0.040(9) 0.043(10) 0.032(6) -0.002(8) 0.019(6) -0.021(7)

loop_
_atom_type_symbol
_atom_type_description
_atom_type_scat_dispersion_real
_atom_type_scat_dispersion_imag
_atom_type_scat_source
C C 0.0033 0.0016 'International Tables Vol C Tables 4.2.6.8 and 6.1.1.4'
H H 0.0000 0.0000 'International Tables Vol C Tables 4.2.6.8 and 6.1.1.4'
Cl Cl 0.1484 0.1585 'International Tables Vol C Tables 4.2.6.8 and 6.1.1.4'
Dy Dy -0.1892 4.4098 'International Tables Vol C Tables 4.2.6.8 and 6.1.1.4'
N N 0.0061 0.0033 'International Tables Vol C Tables 4.2.6.8 and 6.1.1.4'
O O 0.0106 0.0060 'International Tables Vol C Tables 4.2.6.8 and 6.1.1.4'

loop_
_geom_angle_atom_site_label_1
_geom_angle_atom_site_label_2
_geom_angle_atom_site_label_3
_geom_angle
_geom_angle_site_symmetry_1
_geom_angle_site_symmetry_3
Cl1 Dy1 Cl1 180.00(7) 2_655 .
Cl1 Dy1 Cl2 84.29(17) . .
Cl1 Dy1 Cl2 95.71(17) 2_655 .
O1 Dy1 Cl1 86.03(12) 2_655 2_655
O1 Dy1 Cl1 86.03(12) . .
O1 Dy1 Cl1 93.97(12) 2_655 .
O1 Dy1 Cl1 93.97(12) . 2_655
O1 Dy1 Cl2 85.92(18) 2_655 .
O1 Dy1 Cl2 94.08(18) . .
O1 Dy1 O1 180.0(2) 2_655 .
O1 Dy1 O2 91.9(4) 2_655 2_655
O1 Dy1 O2 91.9(4) . .
O1 Dy1 O2 88.1(4) . 2_655
O1 Dy1 O2 88.1(4) 2_655 .
O2 Dy1 Cl1 86.4(4) 2_655 2_655
O2 Dy1 Cl1 86.4(4) . .
O2 Dy1 Cl1 93.6(4) . 2_655
O2 Dy1 Cl1 93.6(4) 2_655 .
O2 Dy1 Cl2 11.4(5) 2_655 .
O2 Dy1 Cl2 168.6(5) . .
O2 Dy1 O2 180.0 2_655 .
Dy1 Cl2 H2A 65.1(15) . 2_655
Dy1 Cl2 H2B 79.0(7) . 2_655
H2A Cl2 H2B 84.5 2_655 2_655
C1 O1 Dy1 169.1(4) . .
C7 N1 H1 117.6 . .
C11 N1 H1 117.6 . .
C11 N1 C7 124.8(6) . .
O1 C1 C7 118.0(6) . .
O1 C1 C2 124.5(5) . .
C2 C1 C7 117.5(6) . .
N1 C7 C1 119.0(6) . .
N1 C7 C8 118.0(6) . .
C8 C7 C1 123.0(6) . .
C1 C2 C4 120.3(6) . .
C1 C2 C3 119.4(6) . .
C4 C2 C3 120.3(6) . .
C2 C4 H4 118.0 . .
C5 C4 C2 124.0(7) . .
C5 C4 H4 118.0 . .
C2 C3 H3A 109.5 . .
C2 C3 H3B 109.5 . .
C2 C3 H3C 109.5 . .
H3A C3 H3B 109.5 . .
H3A C3 H3C 109.5 . .
H3B C3 H3C 109.5 . .
C7 C8 C5 118.8(6) . .
C9 C8 C7 117.9(7) . .
C9 C8 C5 123.3(6) . .
C4 C5 C8 116.4(6) . .
C4 C5 C6 121.0(7) . .
C8 C5 C6 122.7(6) . .
C8 C9 H9 119.4 . .
C10 C9 C8 121.3(7) . .
C10 C9 H9 119.4 . .
C9 C10 H10 120.2 . .
C9 C10 C11 119.7(7) . .
C11 C10 H10 120.2 . .
N1 C11 C10 118.3(7) . .
N1 C11 H11 120.8 . .
C10 C11 H11 120.8 . .
C5 C6 H6A 109.5 . .
C5 C6 H6B 109.5 . .
C5 C6 H6C 109.5 . .
H6A C6 H6B 109.5 . .
H6A C6 H6C 109.5 . .
H6B C6 H6C 109.5 . .
Dy1 O2 H2A 105.5 . .
Dy1 O2 H2B 127.4 . .
H2A O2 H2B 103.5 . .

loop_
_geom_bond_atom_site_label_1
_geom_bond_atom_site_label_2
_geom_bond_distance
_geom_bond_site_symmetry_2
Dy1 Cl1 2.6816(18) .
Dy1 Cl1 2.6816(18) 2_655
Dy1 Cl2 2.897(6) .
Dy1 O1 2.150(4) 2_655
Dy1 O1 2.150(4) .
Dy1 O2 2.318(14) 2_655
Dy1 O2 2.318(14) .
Cl2 H2A 0.67(2) 2_655
Cl2 H2B 1.257(19) 2_655
O1 C1 1.333(7) .
N1 H1 0.8800 .
N1 C7 1.359(8) .
N1 C11 1.321(8) .
C1 C7 1.408(8) .
C1 C2 1.359(9) .
C7 C8 1.406(8) .
C2 C4 1.402(8) .
C2 C3 1.505(8) .
C4 H4 0.9500 .
C4 C5 1.381(9) .
C3 H3A 0.9800 .
C3 H3B 0.9800 .
C3 H3C 0.9800 .
C8 C5 1.428(9) .
C8 C9 1.396(9) .
C5 C6 1.510(9) .
C9 H9 0.9500 .
C9 C10 1.359(10) .
C10 H10 0.9500 .
C10 C11 1.399(10) .
C11 H11 0.9500 .
C6 H6A 0.9800 .
C6 H6B 0.9800 .
C6 H6C 0.9800 .
O2 H2A 0.8693 .
O2 H2B 0.8689 .
